data_1552317
loop_
_publ_author_name
'Gehman, Zo\"e M.'
'Kassel, W. Scott'
'Piro, Nicholas A.'

_publ_section_title
;
 1:1 Co-crystal of 3-ethyl-4-methyl-3-pyrrolin-2-one and
 3-ethyl-4-methyl-3-pyrroline-2,5-dione
;
_journal_coeditor_code HB4316
_journal_issue 9
_journal_name_full IUCrData
_journal_page_first x191209
_journal_paper_doi 10.1107/S2414314619012094
_journal_volume 4
_journal_year 2019
_chemical_formula_iupac 'C7 H9 N O2, C7 H11 N O'
_chemical_formula_moiety 'C7 H9 N O2, C7 H11 N O'
_chemical_formula_sum 'C14 H20 N2 O3'
_chemical_formula_weight 264.32
_chemical_name_systematic '3-Ethyl-4-methyl-3-pyrrolin-2-one--3-ethyl-4-methyl-3-pyrroline-2,5-dione (1/1)'
_space_group_crystal_system triclinic
_space_group_IT_number 2
_space_group_name_Hall '-P 1'
_space_group_name_H-M_alt 'P -1'
_symmetry_space_group_name_Hall '-P 1'
_symmetry_space_group_name_H-M 'P -1'
_atom_sites_solution_hydrogens mixed
_atom_sites_solution_primary dual
_audit_creation_method
;
Olex2 1.2
(compiled May 18 2018 14:05:52 for OlexSys, GUI svn.r5506)
;
_cell_angle_alpha 90.601(3)
_cell_angle_beta 108.694(2)
_cell_angle_gamma 108.797(2)
_cell_formula_units_Z 4
_cell_length_a 10.2673(17)
_cell_length_b 11.885(2)
_cell_length_c 12.839(2)
_cell_measurement_reflns_used 4195
_cell_measurement_temperature 100(2)
_cell_measurement_theta_max 30.36
_cell_measurement_theta_min 2.23
_cell_volume 1393.5(4)
_computing_cell_refinement
;
APEX2 (Bruker, 2014)
;
_computing_data_collection
;
SAINT (Bruker, 2014)
;
_computing_data_reduction
;
SAINT (Bruker, 2014)
;
_computing_molecular_graphics
;
<i>OLEX2</i> (Dolomanov <i>et al.</i>,  2009)
;
_computing_publication_material
;
<i>OLEX2</i> (Dolomanov <i>et al.</i>,  2009)
;
_computing_structure_refinement
;
SHELXL (Sheldrick, 2015a)
;
_computing_structure_solution
;
SHELXT (Sheldrick, 2015b)
;
_diffrn_ambient_temperature 100.03
_diffrn_measured_fraction_theta_full 1.000
_diffrn_measured_fraction_theta_max 0.999
_diffrn_measurement_device_type 'Bruker APEXII CCD'
_diffrn_measurement_method '\f and \w scans'
_diffrn_radiation_type MoK\a
_diffrn_radiation_wavelength 0.71073
_diffrn_reflns_av_R_equivalents 0.0421
_diffrn_reflns_av_unetI/netI 0.0535
_diffrn_reflns_limit_h_max 14
_diffrn_reflns_limit_h_min -14
_diffrn_reflns_limit_k_max 16
_diffrn_reflns_limit_k_min -16
_diffrn_reflns_limit_l_max 17
_diffrn_reflns_limit_l_min -17
_diffrn_reflns_number 22087
_diffrn_reflns_theta_full 25.242
_diffrn_reflns_theta_max 29.575
_diffrn_reflns_theta_min 1.688
_diffrn_standards_number 0
_exptl_absorpt_coefficient_mu 0.089
_exptl_absorpt_correction_T_max 0.7461
_exptl_absorpt_correction_T_min 0.6382
_exptl_absorpt_correction_type multi-scan
_exptl_absorpt_process_details
;
(SADABS; Bruker, 2014)
;
_exptl_crystal_colour off-white
_exptl_crystal_density_diffrn 1.260
_exptl_crystal_description block
_exptl_crystal_F_000 568
_exptl_crystal_size_max 0.5
_exptl_crystal_size_mid 0.4
_exptl_crystal_size_min 0.4
_refine_diff_density_max 0.466
_refine_diff_density_min -0.306
_refine_ls_extinction_method none
_refine_ls_goodness_of_fit_ref 1.023
_refine_ls_hydrogen_treatment mixed
_refine_ls_matrix_type full
_refine_ls_number_parameters 363
_refine_ls_number_reflns 7807
_refine_ls_number_restraints 0
_refine_ls_restrained_S_all 1.023
_refine_ls_R_factor_all 0.0724
_refine_ls_R_factor_gt 0.0493
_refine_ls_shift/su_max 0.000
_refine_ls_shift/su_mean 0.000
_refine_ls_structure_factor_coef Fsqd
_refine_ls_weighting_details 'w=1/[\s^2^(Fo^2^)+(0.0602P)^2^+0.2427P] where P=(Fo^2^+2Fc^2^)/3'
_refine_ls_weighting_scheme calc
_refine_ls_wR_factor_gt 0.1158
_refine_ls_wR_factor_ref 0.1290
_reflns_number_gt 5738
_reflns_number_total 7807
_reflns_threshold_expression 'I > 2\s(I)'
_cod_data_source_file hb4316sup1.cif
_cod_data_source_block I
_cod_original_cell_volume 1393.6(4)
_cod_database_code 1552317
_shelx_space_group_comment
;
The symmetry employed for this shelxl refinement is uniquely defined
by the following loop, which should always be used as a source of
symmetry information in preference to the above space-group names.
They are only intended as comments.
;

loop_
_space_group_symop_operation_xyz
'x, y, z'
'-x, -y, -z'

loop_
_atom_site_type_symbol
_atom_site_label
_atom_site_fract_x
_atom_site_fract_y
_atom_site_fract_z
_atom_site_U_iso_or_equiv
_atom_site_adp_type
_atom_site_calc_flag
_atom_site_occupancy
O O2 0.21235(10) 0.36055(8) 0.67113(8) 0.0189(2) Uani d 1
O O6 0.01203(11) 0.43139(9) 0.40166(8) 0.0204(2) Uani d 1
O O4 0.75738(11) 0.53952(9) 1.01712(8) 0.0227(2) Uani d 1
O O1 0.56722(10) 0.62186(9) 0.75879(8) 0.0200(2) Uani d 1
N N1 0.38644(12) 0.55072(10) 0.58794(9) 0.0167(2) Uani d 1
H H1 0.3252(18) 0.4919(15) 0.6090(13) 0.020 Uiso d 1
N N3 0.83545(13) 0.71001(10) 0.93659(10) 0.0184(2) Uani d 1
H H3 0.7591(19) 0.6936(14) 0.8759(14) 0.022 Uiso d 1
N N2 0.41748(13) 0.39669(10) 0.82662(9) 0.0173(2) Uani d 1
H H2 0.4672(18) 0.4676(15) 0.8144(13) 0.021 Uiso d 1
N N4 -0.07317(13) 0.28418(11) 0.50433(10) 0.0179(2) Uani d 1
H H4 0.0032(19) 0.3029(14) 0.5626(14) 0.021 Uiso d 1
C C17 1.05941(14) 0.79960(12) 1.07610(10) 0.0150(3) Uani d 1
C C22 -0.08165(14) 0.34340(12) 0.41122(11) 0.0155(3) Uani d 1
C C15 0.84850(15) 0.63481(12) 1.01803(11) 0.0161(3) Uani d 1
C C16 0.99545(14) 0.69420(11) 1.10621(10) 0.0148(3) Uani d 1
C C4 0.35382(14) 0.58429(12) 0.47670(10) 0.0160(3) Uani d 1
H H4A 0.261465 0.601924 0.452921 0.019 Uiso calc 1
H H4B 0.346318 0.520259 0.422851 0.019 Uiso calc 1
C C25 -0.19971(14) 0.18630(12) 0.48532(11) 0.0165(3) Uani d 1
C C8 0.28393(14) 0.33068(11) 0.75769(10) 0.0145(3) Uani d 1
C C2 0.57626(14) 0.71910(11) 0.59323(11) 0.0143(3) Uani d 1
C C9 0.23720(14) 0.21533(11) 0.80256(10) 0.0145(3) Uani d 1
C C1 0.51327(14) 0.62710(11) 0.65760(11) 0.0146(3) Uani d 1
C C3 0.48329(14) 0.69498(12) 0.48829(11) 0.0160(3) Uani d 1
C C18 0.95907(15) 0.81199(12) 0.96574(11) 0.0158(3) Uani d 1
C C23 -0.22806(14) 0.27622(12) 0.32497(11) 0.0158(3) Uani d 1
C C5 0.72351(14) 0.81347(12) 0.64460(11) 0.0166(3) Uani d 1
H H5A 0.735531 0.842900 0.720704 0.020 Uiso calc 1
H H5B 0.731364 0.881951 0.600889 0.020 Uiso calc 1
C C10 0.34397(15) 0.21846(12) 0.89684(11) 0.0181(3) Uani d 1
C C24 -0.29647(14) 0.18262(12) 0.36832(11) 0.0160(3) Uani d 1
C C19 1.04928(15) 0.63491(12) 1.20459(11) 0.0179(3) Uani d 1
H H19A 0.967578 0.594456 1.231284 0.022 Uiso calc 1
H H19B 1.126080 0.696203 1.265012 0.022 Uiso calc 1
C C12 0.09622(15) 0.11766(12) 0.74122(11) 0.0166(3) Uani d 1
H H12A 0.016830 0.151805 0.716328 0.020 Uiso calc 1
H H12B 0.071684 0.058196 0.791571 0.020 Uiso calc 1
C C11 0.46781(15) 0.33592(12) 0.92045(11) 0.0200(3) Uani d 1
H H11A 0.483313 0.381371 0.991025 0.024 Uiso calc 1
H H11B 0.559978 0.323772 0.923819 0.024 Uiso calc 1
C C6 0.84446(15) 0.76321(13) 0.64858(13) 0.0217(3) Uani d 1
H H6A 0.837583 0.740555 0.572885 0.033 Uiso calc 1
H H6B 0.833063 0.692535 0.688108 0.033 Uiso calc 1
H H6C 0.940213 0.824333 0.687316 0.033 Uiso calc 1
C C26 -0.27140(16) 0.31362(13) 0.21204(11) 0.0205(3) Uani d 1
H H26A -0.232183 0.402105 0.217677 0.025 Uiso calc 1
H H26B -0.379499 0.287546 0.180019 0.025 Uiso calc 1
C C21 1.20247(15) 0.89522(12) 1.13460(12) 0.0212(3) Uani d 1
H H21A 1.239559 0.881228 1.211939 0.032 Uiso calc 1
H H21B 1.189481 0.973418 1.132249 0.032 Uiso calc 1
H H21C 1.272630 0.894004 1.098176 0.032 Uiso calc 1
C C28 -0.44102(15) 0.08562(13) 0.31799(12) 0.0227(3) Uani d 1
H H28A -0.426890 0.014964 0.290058 0.034 Uiso calc 1
H H28B -0.503616 0.113395 0.256625 0.034 Uiso calc 1
H H28C -0.487704 0.064646 0.374165 0.034 Uiso calc 1
C C14 0.34989(17) 0.12475(13) 0.97320(12) 0.0267(3) Uani d 1
H H14A 0.365796 0.158789 1.047956 0.040 Uiso calc 1
H H14B 0.430505 0.096871 0.974960 0.040 Uiso calc 1
H H14C 0.257235 0.057154 0.946743 0.040 Uiso calc 1
C C7 0.49576(17) 0.76137(14) 0.39212(12) 0.0251(3) Uani d 1
H H7A 0.490389 0.706904 0.331831 0.038 Uiso calc 1
H H7B 0.589613 0.827669 0.414715 0.038 Uiso calc 1
H H7C 0.415465 0.793187 0.366574 0.038 Uiso calc 1
C C13 0.10590(18) 0.05544(14) 0.64105(12) 0.0279(3) Uani d 1
H H13A 0.138738 0.115245 0.594465 0.042 Uiso calc 1
H H13B 0.009283 -0.002138 0.598084 0.042 Uiso calc 1
H H13C 0.175899 0.013167 0.666147 0.042 Uiso calc 1
C C20 1.11168(19) 0.54321(14) 1.17583(12) 0.0281(3) Uani d 1
H H20A 1.037566 0.485350 1.112993 0.042 Uiso calc 1
H H20B 1.139336 0.501084 1.239994 0.042 Uiso calc 1
H H20C 1.198210 0.584309 1.156019 0.042 Uiso calc 1
C C27 -0.21402(19) 0.25974(17) 0.13569(13) 0.0326(4) Uani d 1
H H27A -0.238918 0.289768 0.063739 0.049 Uiso calc 1
H H27B -0.258790 0.172231 0.125321 0.049 Uiso calc 1
H H27C -0.107419 0.282525 0.168859 0.049 Uiso calc 1
O O3 0.98077(11) 0.89459(9) 0.91156(8) 0.0225(2) Uani d 1
O O5 -0.22727(11) 0.11830(9) 0.55131(8) 0.0247(2) Uani d 1

loop_
_atom_site_aniso_label
_atom_site_aniso_U_11
_atom_site_aniso_U_22
_atom_site_aniso_U_33
_atom_site_aniso_U_12
_atom_site_aniso_U_13
_atom_site_aniso_U_23
O2 0.0159(5) 0.0195(5) 0.0151(5) 0.0016(4) 0.0015(4) 0.0072(4)
O6 0.0182(5) 0.0173(5) 0.0219(5) 0.0000(4) 0.0078(4) 0.0008(4)
O4 0.0206(5) 0.0181(5) 0.0217(5) -0.0031(4) 0.0070(4) 0.0010(4)
O1 0.0163(5) 0.0203(5) 0.0155(5) 0.0006(4) 0.0005(4) 0.0057(4)
N1 0.0146(5) 0.0142(5) 0.0148(5) -0.0004(4) 0.0019(4) 0.0046(4)
N3 0.0154(6) 0.0178(6) 0.0132(5) 0.0001(5) -0.0008(5) 0.0016(4)
N2 0.0161(6) 0.0133(5) 0.0152(5) -0.0011(5) 0.0018(4) 0.0050(4)
N4 0.0130(5) 0.0202(6) 0.0131(5) 0.0005(5) 0.0000(4) 0.0009(4)
C17 0.0151(6) 0.0147(6) 0.0118(6) 0.0023(5) 0.0030(5) -0.0002(5)
C22 0.0156(6) 0.0157(6) 0.0155(6) 0.0053(5) 0.0056(5) -0.0001(5)
C15 0.0166(6) 0.0165(6) 0.0130(6) 0.0023(5) 0.0056(5) 0.0006(5)
C16 0.0157(6) 0.0146(6) 0.0117(6) 0.0030(5) 0.0038(5) -0.0002(5)
C4 0.0142(6) 0.0169(6) 0.0128(6) 0.0029(5) 0.0019(5) 0.0022(5)
C25 0.0138(6) 0.0158(6) 0.0178(6) 0.0043(5) 0.0038(5) 0.0007(5)
C8 0.0150(6) 0.0137(6) 0.0124(6) 0.0018(5) 0.0048(5) 0.0021(5)
C2 0.0127(6) 0.0117(6) 0.0179(6) 0.0034(5) 0.0052(5) 0.0037(5)
C9 0.0156(6) 0.0113(6) 0.0130(6) 0.0003(5) 0.0044(5) 0.0007(5)
C1 0.0129(6) 0.0127(6) 0.0169(6) 0.0039(5) 0.0037(5) 0.0037(5)
C3 0.0148(6) 0.0158(6) 0.0177(6) 0.0049(5) 0.0065(5) 0.0045(5)
C18 0.0151(6) 0.0161(6) 0.0134(6) 0.0034(5) 0.0031(5) 0.0004(5)
C23 0.0132(6) 0.0149(6) 0.0171(6) 0.0049(5) 0.0022(5) -0.0012(5)
C5 0.0136(6) 0.0117(6) 0.0198(7) 0.0005(5) 0.0032(5) 0.0031(5)
C10 0.0179(7) 0.0144(6) 0.0158(6) 0.0006(5) 0.0025(5) 0.0032(5)
C24 0.0134(6) 0.0143(6) 0.0182(6) 0.0051(5) 0.0024(5) -0.0001(5)
C19 0.0213(7) 0.0182(7) 0.0116(6) 0.0042(5) 0.0048(5) 0.0042(5)
C12 0.0157(6) 0.0153(6) 0.0133(6) -0.0003(5) 0.0034(5) 0.0030(5)
C11 0.0173(7) 0.0168(7) 0.0169(7) 0.0002(5) -0.0003(5) 0.0051(5)
C6 0.0156(7) 0.0205(7) 0.0268(7) 0.0044(6) 0.0062(6) 0.0049(6)
C26 0.0186(7) 0.0218(7) 0.0179(7) 0.0061(6) 0.0027(5) 0.0043(5)
C21 0.0181(7) 0.0175(7) 0.0185(7) -0.0013(5) 0.0014(5) 0.0030(5)
C28 0.0170(7) 0.0171(7) 0.0256(7) 0.0021(5) 0.0002(6) 0.0015(6)
C14 0.0234(8) 0.0197(7) 0.0240(8) 0.0009(6) -0.0026(6) 0.0101(6)
C7 0.0218(7) 0.0309(8) 0.0195(7) 0.0049(6) 0.0070(6) 0.0109(6)
C13 0.0292(8) 0.0215(7) 0.0223(7) -0.0047(6) 0.0086(6) -0.0056(6)
C20 0.0371(9) 0.0300(8) 0.0190(7) 0.0177(7) 0.0059(7) 0.0050(6)
C27 0.0367(9) 0.0478(10) 0.0173(7) 0.0218(8) 0.0071(7) 0.0050(7)
O3 0.0255(5) 0.0181(5) 0.0179(5) 0.0032(4) 0.0036(4) 0.0060(4)
O5 0.0225(5) 0.0241(5) 0.0230(5) 0.0039(4) 0.0061(4) 0.0090(4)

loop_
_atom_type_symbol
_atom_type_description
_atom_type_scat_dispersion_real
_atom_type_scat_dispersion_imag
_atom_type_scat_source
C C 0.0033 0.0016 'International Tables Vol C Tables 4.2.6.8 and 6.1.1.4'
H H 0.0000 0.0000 'International Tables Vol C Tables 4.2.6.8 and 6.1.1.4'
N N 0.0061 0.0033 'International Tables Vol C Tables 4.2.6.8 and 6.1.1.4'
O O 0.0106 0.0060 'International Tables Vol C Tables 4.2.6.8 and 6.1.1.4'

loop_
_geom_angle_atom_site_label_1
_geom_angle_atom_site_label_2
_geom_angle_atom_site_label_3
_geom_angle
C4 N1 H1 124.0(10)
C1 N1 H1 123.9(10)
C1 N1 C4 111.72(11)
C15 N3 H3 123.6(11)
C18 N3 H3 126.2(11)
C18 N3 C15 110.15(11)
C8 N2 H2 122.8(10)
C8 N2 C11 111.70(11)
C11 N2 H2 125.5(10)
C22 N4 H4 123.8(11)
C25 N4 H4 125.6(11)
C25 N4 C22 110.40(11)
C16 C17 C18 108.26(11)
C16 C17 C21 130.11(12)
C21 C17 C18 121.63(11)
O6 C22 N4 126.14(12)
O6 C22 C23 127.07(12)
N4 C22 C23 106.79(11)
O4 C15 N3 125.76(13)
O4 C15 C16 127.26(12)
N3 C15 C16 106.98(11)
C17 C16 C15 107.82(11)
C17 C16 C19 130.63(12)
C19 C16 C15 121.53(11)
N1 C4 H4A 111.2
N1 C4 H4B 111.2
N1 C4 C3 102.76(10)
H4A C4 H4B 109.1
C3 C4 H4A 111.2
C3 C4 H4B 111.2
N4 C25 C24 106.64(11)
O5 C25 N4 126.34(13)
O5 C25 C24 127.01(12)
O2 C8 N2 125.99(12)
O2 C8 C9 126.30(12)
N2 C8 C9 107.71(11)
C1 C2 C5 121.51(11)
C3 C2 C1 108.08(11)
C3 C2 C5 130.31(12)
C8 C9 C12 121.34(11)
C10 C9 C8 107.89(11)
C10 C9 C12 130.69(12)
O1 C1 N1 125.75(12)
O1 C1 C2 126.53(12)
N1 C1 C2 107.71(11)
C2 C3 C4 109.72(11)
C2 C3 C7 128.87(13)
C7 C3 C4 121.41(12)
N3 C18 C17 106.77(11)
O3 C18 N3 125.96(12)
O3 C18 C17 127.27(12)
C24 C23 C22 107.84(11)
C24 C23 C26 131.04(12)
C26 C23 C22 121.03(12)
C2 C5 H5A 109.6
C2 C5 H5B 109.6
C2 C5 C6 110.49(11)
H5A C5 H5B 108.1
C6 C5 H5A 109.6
C6 C5 H5B 109.6
C9 C10 C11 109.98(11)
C9 C10 C14 128.69(13)
C14 C10 C11 121.33(12)
C23 C24 C25 108.31(11)
C23 C24 C28 130.25(12)
C28 C24 C25 121.43(12)
C16 C19 H19A 109.4
C16 C19 H19B 109.4
C16 C19 C20 110.95(11)
H19A C19 H19B 108.0
C20 C19 H19A 109.4
C20 C19 H19B 109.4
C9 C12 H12A 109.4
C9 C12 H12B 109.4
C9 C12 C13 111.30(11)
H12A C12 H12B 108.0
C13 C12 H12A 109.4
C13 C12 H12B 109.4
N2 C11 C10 102.71(11)
N2 C11 H11A 111.2
N2 C11 H11B 111.2
C10 C11 H11A 111.2
C10 C11 H11B 111.2
H11A C11 H11B 109.1
C5 C6 H6A 109.5
C5 C6 H6B 109.5
C5 C6 H6C 109.5
H6A C6 H6B 109.5
H6A C6 H6C 109.5
H6B C6 H6C 109.5
C23 C26 H26A 109.4
C23 C26 H26B 109.4
C23 C26 C27 111.36(12)
H26A C26 H26B 108.0
C27 C26 H26A 109.4
C27 C26 H26B 109.4
C17 C21 H21A 109.5
C17 C21 H21B 109.5
C17 C21 H21C 109.5
H21A C21 H21B 109.5
H21A C21 H21C 109.5
H21B C21 H21C 109.5
C24 C28 H28A 109.5
C24 C28 H28B 109.5
C24 C28 H28C 109.5
H28A C28 H28B 109.5
H28A C28 H28C 109.5
H28B C28 H28C 109.5
C10 C14 H14A 109.5
C10 C14 H14B 109.5
C10 C14 H14C 109.5
H14A C14 H14B 109.5
H14A C14 H14C 109.5
H14B C14 H14C 109.5
C3 C7 H7A 109.5
C3 C7 H7B 109.5
C3 C7 H7C 109.5
H7A C7 H7B 109.5
H7A C7 H7C 109.5
H7B C7 H7C 109.5
C12 C13 H13A 109.5
C12 C13 H13B 109.5
C12 C13 H13C 109.5
H13A C13 H13B 109.5
H13A C13 H13C 109.5
H13B C13 H13C 109.5
C19 C20 H20A 109.5
C19 C20 H20B 109.5
C19 C20 H20C 109.5
H20A C20 H20B 109.5
H20A C20 H20C 109.5
H20B C20 H20C 109.5
C26 C27 H27A 109.5
C26 C27 H27B 109.5
C26 C27 H27C 109.5
H27A C27 H27B 109.5
H27A C27 H27C 109.5
H27B C27 H27C 109.5

loop_
_geom_bond_atom_site_label_1
_geom_bond_atom_site_label_2
_geom_bond_distance
O2 C8 1.2467(15)
O6 C22 1.2100(16)
O4 C15 1.2115(16)
O1 C1 1.2495(15)
N1 H1 0.887(16)
N1 C4 1.4500(16)
N1 C1 1.3395(17)
N3 H3 0.875(17)
N3 C15 1.3846(17)
N3 C18 1.3838(17)
N2 H2 0.879(16)
N2 C8 1.3391(17)
N2 C11 1.4491(17)
N4 H4 0.856(17)
N4 C22 1.3865(17)
N4 C25 1.3848(17)
C17 C16 1.3389(18)
C17 C18 1.5023(18)
C17 C21 1.4874(18)
C22 C23 1.5047(18)
C15 C16 1.5028(18)
C16 C19 1.4899(18)
C4 H4A 0.9900
C4 H4B 0.9900
C4 C3 1.5040(18)
C25 C24 1.5031(18)
C25 O5 1.2132(16)
C8 C9 1.4871(17)
C2 C1 1.4842(17)
C2 C3 1.3415(18)
C2 C5 1.4936(18)
C9 C10 1.3380(19)
C9 C12 1.4934(18)
C3 C7 1.4900(18)
C18 O3 1.2124(16)
C23 C24 1.3419(18)
C23 C26 1.4918(18)
C5 H5A 0.9900
C5 H5B 0.9900
C5 C6 1.530(2)
C10 C11 1.5026(19)
C10 C14 1.4945(18)
C24 C28 1.4887(19)
C19 H19A 0.9900
C19 H19B 0.9900
C19 C20 1.526(2)
C12 H12A 0.9900
C12 H12B 0.9900
C12 C13 1.523(2)
C11 H11A 0.9900
C11 H11B 0.9900
C6 H6A 0.9800
C6 H6B 0.9800
C6 H6C 0.9800
C26 H26A 0.9900
C26 H26B 0.9900
C26 C27 1.523(2)
C21 H21A 0.9800
C21 H21B 0.9800
C21 H21C 0.9800
C28 H28A 0.9800
C28 H28B 0.9800
C28 H28C 0.9800
C14 H14A 0.9800
C14 H14B 0.9800
C14 H14C 0.9800
C7 H7A 0.9800
C7 H7B 0.9800
C7 H7C 0.9800
C13 H13A 0.9800
C13 H13B 0.9800
C13 H13C 0.9800
C20 H20A 0.9800
C20 H20B 0.9800
C20 H20C 0.9800
C27 H27A 0.9800
C27 H27B 0.9800
C27 H27C 0.9800

loop_
_geom_hbond_atom_site_label_D
_geom_hbond_atom_site_label_H
_geom_hbond_atom_site_label_A
_geom_hbond_distance_DH
_geom_hbond_distance_HA
_geom_hbond_distance_DA
_geom_hbond_angle_DHA
N1 H1 O2 0.887(16) 1.966(17) 2.8487(15) 172.5(15)
N2 H2 O1 0.879(16) 2.052(17) 2.9222(15) 170.6(15)
N3 H3 O1 0.875(17) 1.965(17) 2.8202(15) 165.2(15)
N4 H4 O2 0.856(17) 2.034(17) 2.8677(15) 164.6(15)

_cod_database_fobs_code 1552317
